data_7046694
loop_
_publ_author_name
'Pettenuzzo, Andrea'
'Montagner, Diego'
'McArdle, Patrick'
'Ronconi, Luca'

_publ_section_title
;
 An innovative and efficient route to the synthesis of metal-based
 glycoconjugates: proof-of-concept and potential applications.
;
_journal_issue 31
_journal_name_full 'Dalton transactions (Cambridge, England : 2003)'
_journal_page_first 10721
_journal_page_last 10736
_journal_paper_doi 10.1039/c8dt01583j
_journal_volume 47
_journal_year 2018
_chemical_formula_sum 'C18 H28 N2 O4 S4 Zn'
_chemical_formula_weight 530.03
_space_group_crystal_system triclinic
_space_group_IT_number 2
_space_group_name_Hall '-P 1'
_space_group_name_H-M_alt 'P -1'
_symmetry_space_group_name_Hall '-P 1'
_symmetry_space_group_name_H-M 'P -1'
_atom_sites_solution_hydrogens geom
_audit_creation_method SHELXL-2014/7
_audit_update_record
;
2018-04-09 deposited with the CCDC.
2018-06-14 downloaded from the CCDC.
;
_cell_angle_alpha 81.181(6)
_cell_angle_beta 72.125(6)
_cell_angle_gamma 81.757(6)
_cell_formula_units_Z 2
_cell_length_a 9.4775(7)
_cell_length_b 10.8781(8)
_cell_length_c 12.1158(9)
_cell_measurement_reflns_used 1985
_cell_measurement_temperature 299.0(2)
_cell_measurement_theta_max 26.9460
_cell_measurement_theta_min 3.7470
_cell_volume 1168.58(16)
_computing_cell_refinement
; 
crysalispro, agilent technologies, 
version 1.171.37.35 (release 13-08-2014 crysalis171 .net) 
(compiled aug 13 2014,18:06:01) 
;
_computing_data_collection
; 
crysalispro, agilent technologies, 
version 1.171.37.35 (release 13-08-2014 crysalis171 .net) 
(compiled aug 13 2014,18:06:01) 
;
_computing_data_reduction
; 
crysalispro, agilent technologies, 
version 1.171.37.35 (release 13-08-2014 crysalis171 .net) 
(compiled aug 13 2014,18:06:01) 
;
_computing_molecular_graphics 'ORTEX - P. McArdle, J.Appl.Cryst.,1995,28,65-65.'
_computing_structure_refinement 'SHELXL-2014/7 (Sheldrick, 2014)'
_computing_structure_solution 'SHELXT - G.M.Sheldrick,Acta Crystallogr.A71(2015)3-8.'
_diffrn_ambient_temperature 299.0(2)
_diffrn_detector_area_resol_mean 16.1048
_diffrn_measured_fraction_theta_full 0.997
_diffrn_measured_fraction_theta_max 0.842
_diffrn_measurement_device_type 'xcalibur, sapphire3'
_diffrn_measurement_method '\w scans'
_diffrn_radiation_type MoK\a
_diffrn_radiation_wavelength 0.71073
_diffrn_reflns_av_R_equivalents 0.0363
_diffrn_reflns_av_unetI/netI 0.0861
_diffrn_reflns_Laue_measured_fraction_full 0.997
_diffrn_reflns_Laue_measured_fraction_max 0.842
_diffrn_reflns_limit_h_max 11
_diffrn_reflns_limit_h_min -12
_diffrn_reflns_limit_k_max 14
_diffrn_reflns_limit_k_min -14
_diffrn_reflns_limit_l_max 15
_diffrn_reflns_limit_l_min -16
_diffrn_reflns_number 9243
_diffrn_reflns_point_group_measured_fraction_full 0.997
_diffrn_reflns_point_group_measured_fraction_max 0.842
_diffrn_reflns_theta_full 25.242
_diffrn_reflns_theta_max 29.223
_diffrn_reflns_theta_min 3.558
_diffrn_source 'enhance (mo) x-ray source'
_exptl_absorpt_coefficient_mu 1.435
_exptl_absorpt_correction_T_max 1.00000
_exptl_absorpt_correction_T_min 0.87706
_exptl_absorpt_correction_type multi-scan
_exptl_absorpt_process_details
; 
crysalispro, agilent technologies, 
version 1.171.37.35 (release 13-08-2014 crysalis171 .net) 
(compiled aug 13 2014,18:06:01) 
;
_exptl_crystal_colour Colourless
_exptl_crystal_density_diffrn 1.506
_exptl_crystal_description Parallelepiped
_exptl_crystal_F_000 552
_exptl_crystal_size_max 0.50
_exptl_crystal_size_mid 0.40
_exptl_crystal_size_min 0.20
_refine_diff_density_max 0.537
_refine_diff_density_min -0.307
_refine_diff_density_rms 0.070
_refine_ls_extinction_method none
_refine_ls_goodness_of_fit_ref 0.857
_refine_ls_hydrogen_treatment constr
_refine_ls_matrix_type full
_refine_ls_number_parameters 264
_refine_ls_number_reflns 5332
_refine_ls_number_restraints 0
_refine_ls_restrained_S_all 0.857
_refine_ls_R_factor_all 0.0950
_refine_ls_R_factor_gt 0.0470
_refine_ls_shift/su_max 0.001
_refine_ls_shift/su_mean 0.000
_refine_ls_structure_factor_coef Fsqd
_refine_ls_weighting_details 'w=1/[\s^2^(Fo^2^)+(0.0574P)^2^] where P=(Fo^2^+2Fc^2^)/3'
_refine_ls_weighting_scheme calc
_refine_ls_wR_factor_gt 0.0984
_refine_ls_wR_factor_ref 0.1211
_reflns_Friedel_coverage 0.000
_reflns_number_gt 3170
_reflns_number_total 5332
_reflns_threshold_expression 'I > 2\s(I)'
_cod_data_source_file c8dt01583j2.cif
_cod_data_source_block ap226
_cod_depositor_comments 'Adding full bibliography for 7046692--7046694.cif.'
_cod_database_code 7046694
_shelx_shelxl_version_number 2014/7
_shelx_space_group_comment
; 
The symmetry employed for this shelxl refinement is uniquely defined 
by the following loop, which should always be used as a source of 
symmetry information in preference to the above space-group names. 
They are only intended as comments. 
;
_shelx_estimated_absorpt_t_min 0.534
_shelx_estimated_absorpt_t_max 0.762

loop_
_space_group_symop_operation_xyz
'x, y, z'
'-x, -y, -z'

loop_
_atom_site_label
_atom_site_type_symbol
_atom_site_fract_x
_atom_site_fract_y
_atom_site_fract_z
_atom_site_U_iso_or_equiv
_atom_site_adp_type
_atom_site_occupancy
_atom_site_site_symmetry_order
_atom_site_calc_flag
_atom_site_refinement_flags_posn
_atom_site_refinement_flags_adp
Zn1 Zn 0.45123(5) 0.84044(4) 0.49752(4) 0.04328(16) Uani 1 1 d . .
S3 S 0.68763(11) 0.99024(9) 0.40166(8) 0.0399(2) Uani 1 1 d . .
S4 S 0.47494(12) 0.90803(10) 0.30096(8) 0.0475(3) Uani 1 1 d . .
S2 S 0.58124(11) 0.68674(10) 0.59657(9) 0.0454(3) Uani 1 1 d . .
S1 S 0.29728(12) 0.66633(10) 0.55386(9) 0.0457(3) Uani 1 1 d . .
O2 O 0.2064(3) 0.2775(3) 1.1103(2) 0.0582(8) Uani 1 1 d . .
N1 N 0.4212(3) 0.4938(3) 0.6859(2) 0.0389(7) Uani 1 1 d . .
O4 O 0.8448(3) 1.2185(3) -0.2358(2) 0.0740(10) Uani 1 1 d . .
N2 N 0.6448(4) 1.0888(3) 0.1965(3) 0.0480(8) Uani 1 1 d . .
O3 O 1.0407(4) 1.1609(4) -0.1674(3) 0.0824(11) Uani 1 1 d . .
O1 O 0.2001(5) 0.4837(3) 1.0855(3) 0.1047(14) Uani 1 1 d . .
C1 C 0.4325(4) 0.6030(3) 0.6193(3) 0.0370(8) Uani 1 1 d . .
C2 C 0.2906(5) 0.4254(4) 0.7167(3) 0.0507(10) Uani 1 1 d . .
H2A H 0.3210 0.3397 0.6994 0.066 Uiso 1 1 calc R U
H2B H 0.2246 0.4637 0.6709 0.066 Uiso 1 1 calc R U
C3 C 0.2092(4) 0.4269(4) 0.8460(3) 0.0507(11) Uani 1 1 d . .
H3A H 0.1249 0.3780 0.8671 0.066 Uiso 1 1 calc R U
H3B H 0.1717 0.5121 0.8619 0.066 Uiso 1 1 calc R U
C4 C 0.3145(5) 0.3725(4) 0.9195(3) 0.0494(10) Uani 1 1 d . .
H4 H 0.3414 0.2834 0.9105 0.064 Uiso 1 1 calc R U
C5 C 0.4546(4) 0.4374(4) 0.8794(3) 0.0445(9) Uani 1 1 d . .
H5A H 0.5238 0.3953 0.9211 0.058 Uiso 1 1 calc R U
H5B H 0.4305 0.5228 0.8986 0.058 Uiso 1 1 calc R U
C6 C 0.5291(4) 0.4388(4) 0.7489(3) 0.0451(10) Uani 1 1 d . .
H6A H 0.6138 0.4875 0.7254 0.059 Uiso 1 1 calc R U
H6B H 0.5649 0.3542 0.7302 0.059 Uiso 1 1 calc R U
C7 C 0.2338(5) 0.3858(4) 1.0471(4) 0.0557(11) Uani 1 1 d . .
C8 C 0.1265(6) 0.2825(5) 1.2336(4) 0.0771(16) Uani 1 1 d . .
H8A H 0.0273 0.3253 1.2425 0.100 Uiso 1 1 calc R U
H8B H 0.1792 0.3271 1.2695 0.100 Uiso 1 1 calc R U
C9 C 0.1177(6) 0.1509(6) 1.2897(4) 0.098(2) Uani 1 1 d . .
H9A H 0.0809 0.1041 1.2453 0.127 Uiso 1 1 calc R U
H9B H 0.0515 0.1498 1.3677 0.127 Uiso 1 1 calc R U
H9C H 0.2152 0.1140 1.2923 0.127 Uiso 1 1 calc R U
C10 C 0.6071(4) 1.0041(3) 0.2889(3) 0.0396(9) Uani 1 1 d . .
C11 C 0.7551(5) 1.1773(4) 0.1792(3) 0.0525(11) Uani 1 1 d . .
H11A H 0.8030 1.1580 0.2409 0.068 Uiso 1 1 calc R U
H11B H 0.7052 1.2615 0.1836 0.068 Uiso 1 1 calc R U
C12 C 0.8698(5) 1.1712(4) 0.0643(3) 0.0524(11) Uani 1 1 d . .
H12A H 0.9259 1.0893 0.0625 0.068 Uiso 1 1 calc R U
H12B H 0.9386 1.2330 0.0535 0.068 Uiso 1 1 calc R U
C13 C 0.7979(4) 1.1955(4) -0.0351(3) 0.0463(10) Uani 1 1 d . .
H13 H 0.7466 1.2804 -0.0337 0.060 Uiso 1 1 calc R U
C14 C 0.6807(5) 1.1055(4) -0.0125(3) 0.0590(12) Uani 1 1 d . .
H14A H 0.6299 1.1250 -0.0724 0.077 Uiso 1 1 calc R U
H14B H 0.7290 1.0208 -0.0173 0.077 Uiso 1 1 calc R U
C15 C 0.5701(5) 1.1129(5) 0.1035(3) 0.0613(12) Uani 1 1 d . .
H15A H 0.5151 1.1953 0.1060 0.080 Uiso 1 1 calc R U
H15B H 0.4998 1.0518 0.1166 0.080 Uiso 1 1 calc R U
C16 C 0.9105(5) 1.1895(4) -0.1515(3) 0.0505(10) Uani 1 1 d . .
C17 C 0.9388(6) 1.2180(6) -0.3552(4) 0.0904(19) Uani 1 1 d . .
H17A H 0.8854 1.1918 -0.4027 0.117 Uiso 1 1 calc R U
H17B H 1.0271 1.1597 -0.3581 0.117 Uiso 1 1 calc R U
C18 C 0.9822(6) 1.3453(7) -0.4009(5) 0.116(3) Uani 1 1 d . .
H18A H 0.8972 1.3991 -0.4127 0.151 Uiso 1 1 calc R U
H18B H 1.0594 1.3426 -0.4738 0.151 Uiso 1 1 calc R U
H18C H 1.0182 1.3768 -0.3458 0.151 Uiso 1 1 calc R U

loop_
_atom_site_aniso_label
_atom_site_aniso_U_11
_atom_site_aniso_U_22
_atom_site_aniso_U_33
_atom_site_aniso_U_23
_atom_site_aniso_U_13
_atom_site_aniso_U_12
Zn1 0.0550(3) 0.0364(3) 0.0359(2) -0.0003(2) -0.0121(2) -0.0031(2)
S3 0.0422(6) 0.0415(5) 0.0339(5) -0.0035(4) -0.0098(4) -0.0008(4)
S4 0.0616(7) 0.0464(6) 0.0375(5) 0.0016(5) -0.0150(5) -0.0213(5)
S2 0.0383(6) 0.0438(6) 0.0522(6) 0.0069(5) -0.0135(5) -0.0105(5)
S1 0.0500(6) 0.0455(6) 0.0471(6) 0.0042(5) -0.0245(5) -0.0098(5)
O2 0.063(2) 0.063(2) 0.0418(16) 0.0051(15) -0.0090(14) -0.0114(16)
N1 0.044(2) 0.0364(17) 0.0379(16) 0.0033(15) -0.0156(14) -0.0106(15)
O4 0.063(2) 0.109(3) 0.0416(17) 0.0035(18) -0.0151(15) 0.0059(19)
N2 0.053(2) 0.055(2) 0.0382(18) 0.0035(17) -0.0125(15) -0.0246(18)
O3 0.055(2) 0.126(3) 0.058(2) -0.005(2) -0.0144(17) 0.006(2)
O1 0.155(4) 0.065(2) 0.072(2) -0.020(2) 0.011(2) -0.021(2)
C1 0.042(2) 0.038(2) 0.0295(18) -0.0070(17) -0.0064(16) -0.0028(17)
C2 0.065(3) 0.039(2) 0.055(2) 0.006(2) -0.028(2) -0.017(2)
C3 0.050(3) 0.052(3) 0.053(2) 0.000(2) -0.015(2) -0.022(2)
C4 0.067(3) 0.039(2) 0.039(2) 0.0022(19) -0.013(2) -0.006(2)
C5 0.050(3) 0.042(2) 0.042(2) 0.0007(19) -0.0180(19) -0.0024(19)
C6 0.043(2) 0.040(2) 0.048(2) 0.0029(19) -0.0146(19) 0.0030(19)
C7 0.057(3) 0.057(3) 0.050(3) -0.002(2) -0.012(2) -0.009(2)
C8 0.071(4) 0.108(5) 0.042(3) 0.002(3) -0.005(2) -0.013(3)
C9 0.087(4) 0.116(5) 0.059(3) 0.030(3) -0.003(3) 0.005(4)
C10 0.043(2) 0.040(2) 0.0326(19) -0.0031(17) -0.0063(16) -0.0067(18)
C11 0.060(3) 0.056(3) 0.043(2) -0.003(2) -0.011(2) -0.019(2)
C12 0.051(3) 0.065(3) 0.043(2) 0.001(2) -0.0140(19) -0.021(2)
C13 0.050(3) 0.045(2) 0.044(2) 0.0030(19) -0.0156(19) -0.006(2)
C14 0.063(3) 0.074(3) 0.047(2) 0.010(2) -0.024(2) -0.032(3)
C15 0.054(3) 0.083(3) 0.049(2) 0.013(2) -0.022(2) -0.019(3)
C16 0.053(3) 0.052(3) 0.044(2) 0.004(2) -0.014(2) -0.009(2)
C17 0.076(4) 0.133(6) 0.047(3) -0.002(3) -0.010(3) 0.011(4)
C18 0.077(4) 0.205(8) 0.072(4) 0.001(5) -0.012(3) -0.073(5)

loop_
_atom_type_symbol
_atom_type_description
_atom_type_scat_dispersion_real
_atom_type_scat_dispersion_imag
_atom_type_scat_source
C C 0.0033 0.0016 'International Tables Vol C Tables 4.2.6.8 and 6.1.1.4'
H H 0.0000 0.0000 'International Tables Vol C Tables 4.2.6.8 and 6.1.1.4'
N N 0.0061 0.0033 'International Tables Vol C Tables 4.2.6.8 and 6.1.1.4'
O O 0.0106 0.0060 'International Tables Vol C Tables 4.2.6.8 and 6.1.1.4'
S S 0.1246 0.1234 'International Tables Vol C Tables 4.2.6.8 and 6.1.1.4'
Zn Zn 0.2839 1.4301 'International Tables Vol C Tables 4.2.6.8 and 6.1.1.4'

loop_
_geom_angle_atom_site_label_1
_geom_angle_atom_site_label_2
_geom_angle_atom_site_label_3
_geom_angle
_geom_angle_site_symmetry_1
_geom_angle_site_symmetry_3
S4 Zn1 S2 134.30(4) . .
S4 Zn1 S3 104.85(4) . 2_676
S2 Zn1 S3 117.89(4) . 2_676
S4 Zn1 S1 107.13(4) . .
S2 Zn1 S1 75.79(4) . .
S3 Zn1 S1 107.56(4) 2_676 .
S4 Zn1 S3 69.34(3) . .
S2 Zn1 S3 95.45(4) . .
S3 Zn1 S3 88.24(3) 2_676 .
S1 Zn1 S3 164.10(4) . .
C10 S3 Zn1 99.89(12) . 2_676
C10 S3 Zn1 77.67(13) . .
Zn1 S3 Zn1 91.76(3) 2_676 .
C10 S4 Zn1 93.47(13) . .
C1 S2 Zn1 84.84(13) . .
C1 S1 Zn1 81.55(13) . .
C7 O2 C8 116.0(4) . .
C1 N1 C2 123.3(3) . .
C1 N1 C6 123.2(3) . .
C2 N1 C6 113.0(3) . .
C16 O4 C17 117.5(4) . .
C10 N2 C11 124.5(3) . .
C10 N2 C15 123.6(3) . .
C11 N2 C15 111.7(3) . .
N1 C1 S2 121.4(3) . .
N1 C1 S1 121.0(3) . .
S2 C1 S1 117.6(2) . .
N1 C2 C3 109.7(3) . .
N1 C2 H2A 109.7 . .
C3 C2 H2A 109.7 . .
N1 C2 H2B 109.7 . .
C3 C2 H2B 109.7 . .
H2A C2 H2B 108.2 . .
C2 C3 C4 110.4(3) . .
C2 C3 H3A 109.6 . .
C4 C3 H3A 109.6 . .
C2 C3 H3B 109.6 . .
C4 C3 H3B 109.6 . .
H3A C3 H3B 108.1 . .
C5 C4 C7 110.8(3) . .
C5 C4 C3 110.7(3) . .
C7 C4 C3 109.0(3) . .
C5 C4 H4 108.8 . .
C7 C4 H4 108.8 . .
C3 C4 H4 108.8 . .
C4 C5 C6 112.3(3) . .
C4 C5 H5A 109.1 . .
C6 C5 H5A 109.1 . .
C4 C5 H5B 109.1 . .
C6 C5 H5B 109.1 . .
H5A C5 H5B 107.9 . .
N1 C6 C5 109.3(3) . .
N1 C6 H6A 109.8 . .
C5 C6 H6A 109.8 . .
N1 C6 H6B 109.8 . .
C5 C6 H6B 109.8 . .
H6A C6 H6B 108.3 . .
O1 C7 O2 123.9(4) . .
O1 C7 C4 123.5(4) . .
O2 C7 C4 112.7(4) . .
O2 C8 C9 107.1(4) . .
O2 C8 H8A 110.3 . .
C9 C8 H8A 110.3 . .
O2 C8 H8B 110.3 . .
C9 C8 H8B 110.3 . .
H8A C8 H8B 108.6 . .
C8 C9 H9A 109.5 . .
C8 C9 H9B 109.5 . .
H9A C9 H9B 109.5 . .
C8 C9 H9C 109.5 . .
H9A C9 H9C 109.5 . .
H9B C9 H9C 109.5 . .
N2 C10 S4 120.5(3) . .
N2 C10 S3 121.3(3) . .
S4 C10 S3 118.2(2) . .
N2 C11 C12 111.1(3) . .
N2 C11 H11A 109.4 . .
C12 C11 H11A 109.4 . .
N2 C11 H11B 109.4 . .
C12 C11 H11B 109.4 . .
H11A C11 H11B 108.0 . .
C11 C12 C13 111.0(3) . .
C11 C12 H12A 109.4 . .
C13 C12 H12A 109.4 . .
C11 C12 H12B 109.4 . .
C13 C12 H12B 109.4 . .
H12A C12 H12B 108.0 . .
C16 C13 C14 112.5(3) . .
C16 C13 C12 112.1(3) . .
C14 C13 C12 109.3(3) . .
C16 C13 H13 107.6 . .
C14 C13 H13 107.6 . .
C12 C13 H13 107.6 . .
C15 C14 C13 111.6(3) . .
C15 C14 H14A 109.3 . .
C13 C14 H14A 109.3 . .
C15 C14 H14B 109.3 . .
C13 C14 H14B 109.3 . .
H14A C14 H14B 108.0 . .
N2 C15 C14 110.6(3) . .
N2 C15 H15A 109.5 . .
C14 C15 H15A 109.5 . .
N2 C15 H15B 109.5 . .
C14 C15 H15B 109.5 . .
H15A C15 H15B 108.1 . .
O3 C16 O4 124.5(4) . .
O3 C16 C13 125.2(4) . .
O4 C16 C13 110.3(4) . .
O4 C17 C18 109.0(5) . .
O4 C17 H17A 109.9 . .
C18 C17 H17A 109.9 . .
O4 C17 H17B 109.9 . .
C18 C17 H17B 109.9 . .
H17A C17 H17B 108.3 . .
C17 C18 H18A 109.5 . .
C17 C18 H18B 109.5 . .
H18A C18 H18B 109.5 . .
C17 C18 H18C 109.5 . .
H18A C18 H18C 109.5 . .
H18B C18 H18C 109.5 . .

loop_
_geom_bond_atom_site_label_1
_geom_bond_atom_site_label_2
_geom_bond_distance
_geom_bond_site_symmetry_2
Zn1 S4 2.3334(11) .
Zn1 S2 2.3357(11) .
Zn1 S3 2.3716(10) 2_676
Zn1 S1 2.4426(11) .
Zn1 S3 2.8095(11) .
S3 C10 1.737(4) .
S3 Zn1 2.3716(10) 2_676
S4 C10 1.703(4) .
S2 C1 1.716(4) .
S1 C1 1.717(4) .
O2 C7 1.316(5) .
O2 C8 1.458(5) .
N1 C1 1.328(5) .
N1 C2 1.456(5) .
N1 C6 1.466(4) .
O4 C16 1.330(5) .
O4 C17 1.448(5) .
N2 C10 1.327(5) .
N2 C11 1.469(5) .
N2 C15 1.477(5) .
O3 C16 1.191(5) .
O1 C7 1.189(5) .
C2 C3 1.520(5) .
C2 H2A 0.9700 .
C2 H2B 0.9700 .
C3 C4 1.534(5) .
C3 H3A 0.9700 .
C3 H3B 0.9700 .
C4 C5 1.505(5) .
C4 C7 1.519(5) .
C4 H4 0.9800 .
C5 C6 1.520(5) .
C5 H5A 0.9700 .
C5 H5B 0.9700 .
C6 H6A 0.9700 .
C6 H6B 0.9700 .
C8 C9 1.490(7) .
C8 H8A 0.9700 .
C8 H8B 0.9700 .
C9 H9A 0.9600 .
C9 H9B 0.9600 .
C9 H9C 0.9600 .
C11 C12 1.484(5) .
C11 H11A 0.9700 .
C11 H11B 0.9700 .
C12 C13 1.529(5) .
C12 H12A 0.9700 .
C12 H12B 0.9700 .
C13 C16 1.489(5) .
C13 C14 1.521(5) .
C13 H13 0.9800 .
C14 C15 1.479(5) .
C14 H14A 0.9700 .
C14 H14B 0.9700 .
C15 H15A 0.9700 .
C15 H15B 0.9700 .
C17 C18 1.476(8) .
C17 H17A 0.9700 .
C17 H17B 0.9700 .
C18 H18A 0.9600 .
C18 H18B 0.9600 .
C18 H18C 0.9600 .

loop_
_geom_torsion_atom_site_label_1
_geom_torsion_atom_site_label_2
_geom_torsion_atom_site_label_3
_geom_torsion_atom_site_label_4
_geom_torsion
_geom_torsion_site_symmetry_1
C2 N1 C1 S2 173.9(3) .
C6 N1 C1 S2 2.7(5) .
C2 N1 C1 S1 -5.3(5) .
C6 N1 C1 S1 -176.6(2) .
Zn1 S2 C1 N1 -174.5(3) .
Zn1 S2 C1 S1 4.82(17) .
Zn1 S1 C1 N1 174.6(3) .
Zn1 S1 C1 S2 -4.64(17) .
C1 N1 C2 C3 -110.7(4) .
C6 N1 C2 C3 61.3(4) .
N1 C2 C3 C4 -56.6(4) .
C2 C3 C4 C5 52.9(4) .
C2 C3 C4 C7 175.1(3) .
C7 C4 C5 C6 -173.5(3) .
C3 C4 C5 C6 -52.4(4) .
C1 N1 C6 C5 112.5(4) .
C2 N1 C6 C5 -59.5(4) .
C4 C5 C6 N1 54.6(4) .
C8 O2 C7 O1 1.6(7) .
C8 O2 C7 C4 -178.9(3) .
C5 C4 C7 O1 53.4(6) .
C3 C4 C7 O1 -68.7(6) .
C5 C4 C7 O2 -126.1(4) .
C3 C4 C7 O2 111.8(4) .
C7 O2 C8 C9 -175.9(4) .
C11 N2 C10 S4 178.8(3) .
C15 N2 C10 S4 4.6(5) .
C11 N2 C10 S3 0.1(5) .
C15 N2 C10 S3 -174.0(3) .
Zn1 S4 C10 N2 -166.9(3) .
Zn1 S4 C10 S3 11.8(2) .
Zn1 S3 C10 N2 79.1(3) 2_676
Zn1 S3 C10 N2 168.7(3) .
Zn1 S3 C10 S4 -99.6(2) 2_676
Zn1 S3 C10 S4 -10.00(18) .
C10 N2 C11 C12 127.1(4) .
C15 N2 C11 C12 -58.2(5) .
N2 C11 C12 C13 56.6(5) .
C11 C12 C13 C16 -179.8(3) .
C11 C12 C13 C14 -54.4(5) .
C16 C13 C14 C15 179.9(4) .
C12 C13 C14 C15 54.8(5) .
C10 N2 C15 C14 -127.3(4) .
C11 N2 C15 C14 57.9(5) .
C13 C14 C15 N2 -56.6(5) .
C17 O4 C16 O3 -1.6(7) .
C17 O4 C16 C13 179.6(4) .
C14 C13 C16 O3 -118.7(5) .
C12 C13 C16 O3 4.9(6) .
C14 C13 C16 O4 60.1(5) .
C12 C13 C16 O4 -176.3(4) .
C16 O4 C17 C18 -92.7(6) .
